data_2011328
loop_
_publ_author_name
'Ellis, Dianne D.'
'Spek, Anthony L.'

_publ_section_title
;(2<i>R</i>,3<i>R</i>,5<i>R</i>)-2-[(2<i>R</i>,3a<i>S</i>,6a<i>R</i>)-2,3,3a,4,5,6a-Hexahydrofuro[2,3-<i>b</i>]furan-2-yl]-5-isopropenyl-2,3-dimethylcyclohexanone
 and
 (4a<i>R</i>,5<i>S</i>,7<i>R</i>)-5-isopropenyl-7,8,8-trimethyl-2,3,4,4a,5,6,7,8-octahydronaphthalene-4a-carbonitrile
;
_journal_issue 9
_journal_name_full 'Acta Crystallographica Section C'
_journal_page_first 1173
_journal_page_last 1175
_journal_paper_doi 10.1107/S0108270100008805
_journal_volume 56
_journal_year 2000
_chemical_formula_moiety 'C17 H23 N O'
_chemical_formula_sum 'C17 H23 N O'
_chemical_formula_weight 257.36
_chemical_name_systematic
;
 ?
;
_space_group_IT_number 19
_symmetry_cell_setting orthorhombic
_symmetry_space_group_name_Hall 'P 2ac 2ab'
_symmetry_space_group_name_H-M 'P 21 21 21'
_audit_creation_method SHELXL-97
_cell_angle_alpha 90
_cell_angle_beta 90
_cell_angle_gamma 90
_cell_formula_units_Z 4
_cell_length_a 8.3419(9)
_cell_length_b 12.3902(10)
_cell_length_c 14.4052(14)
_cell_measurement_reflns_used 25
_cell_measurement_temperature 150(2)
_cell_measurement_theta_max 15.13
_cell_measurement_theta_min 9.89
_cell_volume 1488.9(2)
_computing_cell_refinement 'SET4 (de Boer & Duisenberg, 1984)'
_computing_data_collection 'Locally modified CAD-4 Software (Enraf-Nonius, 1989)'
_computing_data_reduction 'HELENA (Spek, 1997)'
_computing_molecular_graphics 'PLATON (Spek, 2000)'
_computing_publication_material PLATON
_computing_structure_refinement 'SHELXL97 (Sheldrick, 1997)'
_computing_structure_solution 'SHELXS97 (Sheldrick, 1997)'
_diffrn_ambient_temperature 150(2)
_diffrn_measured_fraction_theta_full 1.000
_diffrn_measured_fraction_theta_max 1.000
_diffrn_measurement_device_type 'Enraf-Nonius CAD4T'
_diffrn_measurement_method \w
_diffrn_radiation_monochromator graphite
_diffrn_radiation_source 'rotating anode'
_diffrn_radiation_type MoK\a
_diffrn_radiation_wavelength .71073
_diffrn_reflns_av_R_equivalents .1003
_diffrn_reflns_av_sigmaI/netI .0744
_diffrn_reflns_limit_h_max 9
_diffrn_reflns_limit_h_min 0
_diffrn_reflns_limit_k_max 14
_diffrn_reflns_limit_k_min -14
_diffrn_reflns_limit_l_max 17
_diffrn_reflns_limit_l_min -17
_diffrn_reflns_number 5872
_diffrn_reflns_theta_full 25.04
_diffrn_reflns_theta_max 25.04
_diffrn_reflns_theta_min 2.17
_diffrn_standards_decay_% <1
_diffrn_standards_interval_time 60
_diffrn_standards_number 3
_exptl_absorpt_coefficient_mu .070
_exptl_absorpt_correction_type none
_exptl_crystal_colour yellow
_exptl_crystal_density_diffrn 1.148
_exptl_crystal_density_method 'not measured'
_exptl_crystal_description block
_exptl_crystal_F_000 560
_exptl_crystal_size_max .30
_exptl_crystal_size_mid .30
_exptl_crystal_size_min .30
_refine_diff_density_max .16
_refine_diff_density_min -.17
_refine_ls_abs_structure_details 'see experimental'
_refine_ls_extinction_method none
_refine_ls_goodness_of_fit_ref 1.035
_refine_ls_hydrogen_treatment constr
_refine_ls_matrix_type full
_refine_ls_number_parameters 176
_refine_ls_number_reflns 1534
_refine_ls_number_restraints 0
_refine_ls_restrained_S_all 1.035
_refine_ls_R_factor_all .0874
_refine_ls_R_factor_gt .0503
_refine_ls_shift/su_max .001
_refine_ls_shift/su_mean .000
_refine_ls_structure_factor_coef Fsqd
_refine_ls_weighting_details 'calc w = 1/[\s^2^(Fo^2^)+(0.0418P)^2^+0.0185P] where P=(Fo^2^+2Fc^2^)/3'
_refine_ls_weighting_scheme calc
_refine_ls_wR_factor_ref .1047
_reflns_number_gt 1059
_reflns_number_total 1534
_reflns_threshold_expression I>2\s(I)
_cod_data_source_file gg1013.cif
_cod_data_source_block II
_cod_database_code 2011328
_cod_database_fobs_code 2011328

loop_
_symmetry_equiv_pos_as_xyz
'x, y, z'
'-x+1/2, -y, z+1/2'
'x+1/2, -y+1/2, -z'
'-x, y+1/2, -z+1/2'

loop_
_atom_site_label
_atom_site_fract_x
_atom_site_fract_y
_atom_site_fract_z
_atom_site_U_iso_or_equiv
_atom_site_adp_type
_atom_site_calc_flag
_atom_site_refinement_flags
_atom_site_occupancy
_atom_site_disorder_assembly
_atom_site_disorder_group
_atom_site_type_symbol
O1 .0718(4) .2874(2) -.02667(17) .0422(8) Uani d . 1 . . O
N1 -.0928(4) .6141(2) .1741(3) .0426(10) Uani d . 1 . . N
C1 .2051(5) .3654(3) .0995(3) .0291(10) Uani d . 1 . . C
H1 .3065 .3494 .0727 .035 Uiso calc R 1 . . H
C2 .0615(5) .3249(3) .0515(2) .0278(9) Uani d . 1 . . C
C3 -.0963(5) .3372(3) .0999(3) .0278(9) Uani d . 1 . . C
H3A -.1658 .2748 .0848 .033 Uiso calc R 1 . . H
H3B -.1502 .4035 .0775 .033 Uiso calc R 1 . . H
C4 -.0739(5) .3439(3) .2040(2) .0245(9) Uani d . 1 . . C
H4A -.0322 .2742 .2272 .029 Uiso calc R 1 . . H
H4B -.1791 .3570 .2338 .029 Uiso calc R 1 . . H
C5 .0430(4) .4350(3) .2313(2) .0225(9) Uani d . 1 . . C
C6 .0728(4) .4289(3) .3377(2) .0274(9) Uani d . 1 . . C
H6 .1159 .3549 .3494 .033 Uiso calc R 1 . . H
C7 .2049(4) .5060(3) .3678(3) .0328(10) Uani d . 1 . . C
H7A .2187 .5016 .4359 .039 Uiso calc R 1 . . H
H7B .1736 .5809 .3520 .039 Uiso calc R 1 . . H
C8 .3636(5) .4789(3) .3202(3) .0332(10) Uani d . 1 . . C
H8 .4417 .5360 .3392 .040 Uiso calc R 1 . . H
C9 .3499(4) .4849(3) .2131(3) .0262(9) Uani d . 1 . . C
C10 .2034(4) .4232(3) .1781(3) .0235(9) Uani d . 1 . . C
C11 .3324(5) .6045(3) .1839(3) .0399(11) Uani d . 1 . . C
H11A .4317 .6434 .1981 .060 Uiso calc R 1 . . H
H11B .2432 .6374 .2179 .060 Uiso calc R 1 . . H
H11C .3113 .6086 .1170 .060 Uiso calc R 1 . . H
C12 .5044(4) .4439(3) .1675(3) .0396(11) Uani d . 1 . . C
H12A .5115 .3655 .1749 .059 Uiso calc R 1 . . H
H12B .5971 .4781 .1972 .059 Uiso calc R 1 . . H
H12C .5033 .4621 .1013 .059 Uiso calc R 1 . . H
C13 .4303(5) .3714(3) .3559(3) .0483(12) Uani d . 1 . . C
H13A .4245 .3699 .4238 .073 Uiso calc R 1 . . H
H13B .5422 .3638 .3363 .073 Uiso calc R 1 . . H
H13C .3669 .3118 .3304 .073 Uiso calc R 1 . . H
C14 -.0777(5) .4374(4) .3966(3) .0425(11) Uani d . 1 . . C
C15 -.1657(6) .5369(4) .4007(3) .0586(14) Uani d . 1 . . C
H15A -.2609 .5273 .4397 .088 Uiso calc R 1 . . H
H15B -.1987 .5579 .3380 .088 Uiso calc R 1 . . H
H15C -.0976 .5935 .4273 .088 Uiso calc R 1 . . H
C16 -.1212(6) .3492(4) .4495(3) .0579(14) Uani d . 1 . . C
H16A -.2112 .3535 .4897 .070 Uiso calc R 1 . . H
H16B -.0612 .2842 .4456 .070 Uiso calc R 1 . . H
C17 -.0307(4) .5382(3) .2024(3) .0282(9) Uani d . 1 . . C

loop_
_atom_site_aniso_label
_atom_site_aniso_U_11
_atom_site_aniso_U_22
_atom_site_aniso_U_33
_atom_site_aniso_U_12
_atom_site_aniso_U_13
_atom_site_aniso_U_23
O1 .0486(18) .0500(18) .0281(16) .0001(15) .0006(17) -.0145(14)
N1 .034(2) .0274(18) .067(3) .0033(17) -.008(2) -.0054(19)
C1 .027(2) .030(2) .030(2) .0013(19) .002(2) -.0022(18)
C2 .039(2) .021(2) .023(2) .0038(19) .002(2) -.0001(16)
C3 .029(2) .027(2) .027(2) .0020(19) -.004(2) -.0041(17)
C4 .023(2) .0235(18) .027(2) -.0011(16) .002(2) -.0018(15)
C5 .025(2) .0195(18) .0232(19) -.0019(16) .0015(18) -.0014(16)
C6 .027(2) .033(2) .022(2) .0012(18) .001(2) -.0059(18)
C7 .033(2) .036(2) .029(2) -.005(2) -.002(2) -.0086(18)
C8 .029(2) .034(2) .036(2) -.0057(19) -.004(2) -.0072(19)
C9 .019(2) .026(2) .033(2) .0001(16) .000(2) -.0027(17)
C10 .024(2) .0182(19) .028(2) .0020(16) -.0033(19) .0037(17)
C11 .036(2) .035(2) .049(3) -.008(2) -.003(2) .005(2)
C12 .024(2) .046(2) .048(3) -.001(2) .002(2) -.008(2)
C13 .035(2) .056(3) .054(3) .003(2) -.013(3) .013(2)
C14 .036(3) .066(3) .025(2) -.013(2) -.001(2) -.017(2)
C15 .048(3) .080(4) .048(3) .011(3) .009(3) -.025(3)
C16 .058(3) .073(3) .043(3) -.015(3) .016(3) .003(3)
C17 .024(2) .026(2) .034(2) .0033(18) -.001(2) -.0068(18)

loop_
_atom_type_symbol
_atom_type_description
_atom_type_scat_dispersion_real
_atom_type_scat_dispersion_imag
_atom_type_scat_source
C C .0033 .0016 'International Tables Vol C Tables 4.2.6.8 and 6.1.1.4'
H H .0000 .0000 'International Tables Vol C Tables 4.2.6.8 and 6.1.1.4'
N N .0061 .0033 'International Tables Vol C Tables 4.2.6.8 and 6.1.1.4'
O O .0106 .0060 'International Tables Vol C Tables 4.2.6.8 and 6.1.1.4'

loop_
_geom_angle_atom_site_label_1
_geom_angle_atom_site_label_2
_geom_angle_atom_site_label_3
_geom_angle
_geom_angle_publ_flag
C10 C1 C2 124.8(4) ?
C10 C1 H1 117.6 ?
C2 C1 H1 117.6 ?
O1 C2 C1 120.4(4) ?
O1 C2 C3 122.0(4) ?
C1 C2 C3 117.6(3) ?
C2 C3 C4 111.0(3) ?
C2 C3 H3A 109.4 ?
C4 C3 H3A 109.4 ?
C2 C3 H3B 109.4 ?
C4 C3 H3B 109.4 ?
H3A C3 H3B 108.0 ?
C3 C4 C5 111.8(3) ?
C3 C4 H4A 109.3 ?
C5 C4 H4A 109.3 ?
C3 C4 H4B 109.3 ?
C5 C4 H4B 109.3 ?
H4A C4 H4B 107.9 ?
C17 C5 C4 107.4(3) ?
C17 C5 C10 107.6(3) ?
C4 C5 C10 110.6(3) ?
C17 C5 C6 112.7(3) ?
C4 C5 C6 108.5(3) ?
C10 C5 C6 110.2(3) ?
C14 C6 C7 113.4(3) ?
C14 C6 C5 114.6(3) ?
C7 C6 C5 111.5(3) ?
C14 C6 H6 105.5 ?
C7 C6 H6 105.5 ?
C5 C6 H6 105.5 ?
C6 C7 C8 111.2(3) ?
C6 C7 H7A 109.4 ?
C8 C7 H7A 109.4 ?
C6 C7 H7B 109.4 ?
C8 C7 H7B 109.4 ?
H7A C7 H7B 108.0 ?
C7 C8 C13 110.8(3) ?
C7 C8 C9 111.9(3) ?
C13 C8 C9 113.8(3) ?
C7 C8 H8 106.6 ?
C13 C8 H8 106.6 ?
C9 C8 H8 106.6 ?
C10 C9 C12 111.4(3) ?
C10 C9 C11 108.3(3) ?
C12 C9 C11 106.2(3) ?
C10 C9 C8 111.3(3) ?
C12 C9 C8 110.4(3) ?
C11 C9 C8 108.9(3) ?
C1 C10 C9 122.5(3) ?
C1 C10 C5 118.5(3) ?
C9 C10 C5 118.8(3) ?
C9 C11 H11A 109.5 ?
C9 C11 H11B 109.5 ?
H11A C11 H11B 109.5 ?
C9 C11 H11C 109.5 ?
H11A C11 H11C 109.5 ?
H11B C11 H11C 109.5 ?
C9 C12 H12A 109.5 ?
C9 C12 H12B 109.5 ?
H12A C12 H12B 109.5 ?
C9 C12 H12C 109.5 ?
H12A C12 H12C 109.5 ?
H12B C12 H12C 109.5 ?
C8 C13 H13A 109.5 ?
C8 C13 H13B 109.5 ?
H13A C13 H13B 109.5 ?
C8 C13 H13C 109.5 ?
H13A C13 H13C 109.5 ?
H13B C13 H13C 109.5 ?
C16 C14 C15 121.5(4) ?
C16 C14 C6 118.1(4) ?
C15 C14 C6 120.3(4) ?
C14 C15 H15A 109.5 ?
C14 C15 H15B 109.5 ?
H15A C15 H15B 109.5 ?
C14 C15 H15C 109.5 ?
H15A C15 H15C 109.5 ?
H15B C15 H15C 109.5 ?
C14 C16 H16A 120.0 ?
C14 C16 H16B 120.0 ?
H16A C16 H16B 120.0 ?
N1 C17 C5 174.6(4) y

loop_
_geom_bond_atom_site_label_1
_geom_bond_atom_site_label_2
_geom_bond_site_symmetry_2
_geom_bond_distance
_geom_bond_publ_flag
O1 C2 . 1.222(4) y
N1 C17 . 1.148(4) y
C1 C10 . 1.341(5) y
C1 C2 . 1.471(5) ?
C1 H1 . .9500 ?
C2 C3 . 1.497(5) ?
C3 C4 . 1.514(5) ?
C3 H3A . .9900 ?
C3 H3B . .9900 ?
C4 C5 . 1.542(5) ?
C4 H4A . .9900 ?
C4 H4B . .9900 ?
C5 C17 . 1.479(5) ?
C5 C10 . 1.549(5) ?
C5 C6 . 1.555(5) ?
C6 C14 . 1.519(5) ?
C6 C7 . 1.521(5) ?
C6 H6 . 1.0000 ?
C7 C8 . 1.528(5) ?
C7 H7A . .9900 ?
C7 H7B . .9900 ?
C8 C13 . 1.532(5) ?
C8 C9 . 1.548(6) ?
C8 H8 . 1.0000 ?
C9 C10 . 1.527(5) ?
C9 C12 . 1.533(5) ?
C9 C11 . 1.548(5) ?
C11 H11A . .9800 ?
C11 H11B . .9800 ?
C11 H11C . .9800 ?
C12 H12A . .9800 ?
C12 H12B . .9800 ?
C12 H12C . .9800 ?
C13 H13A . .9800 ?
C13 H13B . .9800 ?
C13 H13C . .9800 ?
C14 C16 . 1.381(6) y
C14 C15 . 1.436(6) y
C15 H15A . .9800 ?
C15 H15B . .9800 ?
C15 H15C . .9800 ?
C16 H16A . .9500 ?
C16 H16B . .9500 ?

loop_
_geom_torsion_atom_site_label_1
_geom_torsion_atom_site_label_2
_geom_torsion_atom_site_label_3
_geom_torsion_atom_site_label_4
_geom_torsion
_geom_torsion_publ_flag
C10 C1 C2 O1 168.8(3) y
C10 C1 C2 C3 -7.9(5) y
O1 C2 C3 C4 158.4(3) ?
C1 C2 C3 C4 -25.0(4) y
C2 C3 C4 C5 55.1(4) y
C3 C4 C5 C17 63.7(4) ?
C3 C4 C5 C10 -53.4(4) y
C3 C4 C5 C6 -174.3(3) ?
C17 C5 C6 C14 61.0(4) ?
C4 C5 C6 C14 -57.7(4) ?
C10 C5 C6 C14 -178.9(3) ?
C17 C5 C6 C7 -69.4(4) ?
C4 C5 C6 C7 171.9(3) ?
C10 C5 C6 C7 50.7(4) y
C14 C6 C7 C8 168.4(3) ?
C5 C6 C7 C8 -60.6(4) y
C6 C7 C8 C13 -68.8(4) ?
C6 C7 C8 C9 59.3(4) y
C7 C8 C9 C10 -48.7(4) y
C13 C8 C9 C10 77.8(4) ?
C7 C8 C9 C12 -173.0(3) ?
C13 C8 C9 C12 -46.5(4) ?
C7 C8 C9 C11 70.7(4) ?
C13 C8 C9 C11 -162.8(3) ?
C2 C1 C10 C9 -165.6(3) ?
C2 C1 C10 C5 9.5(5) y
C12 C9 C10 C1 -18.4(5) ?
C11 C9 C10 C1 98.1(4) ?
C8 C9 C10 C1 -142.1(3) ?
C12 C9 C10 C5 166.6(3) ?
C11 C9 C10 C5 -76.9(4) ?
C8 C9 C10 C5 42.8(4) y
C17 C5 C10 C1 -95.8(4) ?
C4 C5 C10 C1 21.1(4) y
C6 C5 C10 C1 141.0(3) ?
C17 C5 C10 C9 79.4(4) ?
C4 C5 C10 C9 -163.6(3) ?
C6 C5 C10 C9 -43.7(4) y
C7 C6 C14 C16 -115.1(4) ?
C5 C6 C14 C16 115.4(4) ?
C7 C6 C14 C15 61.3(5) ?
C5 C6 C14 C15 -68.1(5) ?
C4 C5 C17 N1 -35(5) ?
C10 C5 C17 N1 84(4) ?
C6 C5 C17 N1 -154(4) ?

loop_
_cod_related_entry_id
_cod_related_entry_database
_cod_related_entry_code
1 ChemSpider 10245683
